data_4341740
loop_
_publ_author_name
'Gao, Jianhua'
'Li, Jian'
'Sulejmanovic, Dino'
'Hwu, Shiou-Jyh'

_publ_section_title
;
 M3(P2O7)2(2-)-Type Open Frameworks Featuring [M2O8] and [M3O12]
 Multinuclear Transition-Metal Oxide Units. Serendipitous Synthesis of Six
 Polymorphic Salt-Inclusion Magnetic Solids: Na2M3(P2O7)2&#x00B7;ACl (M =
 Mn, Fe; A = Rb, Cs) and K2M3(P2O7)2&#x00B7;CsCl (M = Fe, Mn).
;
_journal_issue 3
_journal_name_full 'Inorganic chemistry'
_journal_page_first 1136
_journal_page_last 1144
_journal_paper_doi 10.1021/ic5024696
_journal_volume 54
_journal_year 2015
_chemical_formula_sum 'Cl Mn3 Na2 O14 P4 Rb'
_chemical_formula_weight 679.60
_chemical_name_systematic
; 
 ? 
;
_space_group_IT_number 15
_symmetry_cell_setting monoclinic
_symmetry_space_group_name_Hall '-C 2yc'
_symmetry_space_group_name_H-M 'C 1 2/c 1'
_atom_sites_solution_hydrogens nono
_atom_sites_solution_primary direct
_atom_sites_solution_secondary difmap
_audit_creation_method SHELXL-97
_cell_angle_alpha 90.00
_cell_angle_beta 119.45(3)
_cell_angle_gamma 90.00
_cell_formula_units_Z 4
_cell_length_a 21.152(4)
_cell_length_b 5.2405(10)
_cell_length_c 13.853(3)
_cell_measurement_temperature 293(2)
_cell_volume 1337.1(6)
_computing_structure_refinement 'SHELXL-97 (Sheldrick, 1997)'
_computing_structure_solution 'SHELXS-97 (Sheldrick, 1990)'
_diffrn_ambient_temperature 293(2)
_diffrn_measured_fraction_theta_full 0.996
_diffrn_measured_fraction_theta_max 0.996
_diffrn_radiation_monochromator graphite
_diffrn_radiation_source 'fine-focus sealed tube'
_diffrn_radiation_type MoK\a
_diffrn_radiation_wavelength 0.71073
_diffrn_reflns_av_R_equivalents 0.0597
_diffrn_reflns_av_sigmaI/netI 0.0377
_diffrn_reflns_limit_h_max 26
_diffrn_reflns_limit_h_min -26
_diffrn_reflns_limit_k_max 5
_diffrn_reflns_limit_k_min -6
_diffrn_reflns_limit_l_max 17
_diffrn_reflns_limit_l_min -17
_diffrn_reflns_number 5956
_diffrn_reflns_theta_full 26.38
_diffrn_reflns_theta_max 26.38
_diffrn_reflns_theta_min 2.99
_exptl_absorpt_coefficient_mu 7.229
_exptl_absorpt_correction_T_max 0.338
_exptl_absorpt_correction_T_min 0.239
_exptl_absorpt_correction_type empirical
_exptl_crystal_colour 'light pink'
_exptl_crystal_density_diffrn 3.376
_exptl_crystal_density_method 'not measured'
_exptl_crystal_description column
_exptl_crystal_F_000 1292.0
_exptl_crystal_size_max 0.21
_exptl_crystal_size_mid 0.18
_exptl_crystal_size_min 0.15
_refine_diff_density_max 0.574
_refine_diff_density_min -1.267
_refine_diff_density_rms 0.205
_refine_ls_extinction_coef 0.0127(6)
_refine_ls_extinction_expression Fc^*^=kFc[1+0.001xFc^2^\l^3^/sin(2\q)]^-1/4^
_refine_ls_extinction_method SHELXL
_refine_ls_goodness_of_fit_ref 1.115
_refine_ls_hydrogen_treatment none
_refine_ls_matrix_type full
_refine_ls_number_parameters 117
_refine_ls_number_reflns 1375
_refine_ls_number_restraints 0
_refine_ls_restrained_S_all 1.115
_refine_ls_R_factor_all 0.0321
_refine_ls_R_factor_gt 0.0306
_refine_ls_shift/su_max 0.001
_refine_ls_shift/su_mean 0.000
_refine_ls_structure_factor_coef Fsqd
_refine_ls_weighting_details 'calc w=1/[\s^2^(Fo^2^)+(0.0440P)^2^+1.2605P] where P=(Fo^2^+2Fc^2^)/3'
_refine_ls_weighting_scheme calc
_refine_ls_wR_factor_gt 0.0752
_refine_ls_wR_factor_ref 0.0771
_reflns_number_gt 1289
_reflns_number_total 1380
_reflns_threshold_expression >2sigma(I)
_cod_data_source_file ic5024696_si_002.cif
_cod_data_source_block Na2Mn3(P2O7)2RbCl_(2)
_cod_depositor_comments 'Adding full bibliography for 4341739--4341744.cif.'
_cod_original_cell_volume 1337.1(5)
_cod_original_sg_symbol_H-M c2/c
_cod_database_code 4341740

loop_
_symmetry_equiv_pos_as_xyz
'x, y, z'
'-x, y, -z+1/2'
'x+1/2, y+1/2, z'
'-x+1/2, y+1/2, -z+1/2'
'-x, -y, -z'
'x, -y, z-1/2'
'-x+1/2, -y+1/2, -z'
'x+1/2, -y+1/2, z-1/2'

loop_
_atom_site_label
_atom_site_type_symbol
_atom_site_fract_x
_atom_site_fract_y
_atom_site_fract_z
_atom_site_U_iso_or_equiv
_atom_site_adp_type
_atom_site_occupancy
_atom_site_symmetry_multiplicity
_atom_site_calc_flag
_atom_site_refinement_flags
Rb Rb 0.5000 0.0000 0.0000 0.03162(19) Uani 1 2 d S
Mn1 Mn 0.34327(2) 0.01406(7) 0.15529(3) 0.01129(17) Uani 1 1 d .
Mn2 Mn 0.5000 0.44781(11) 0.2500 0.01316(19) Uani 1 2 d S
Na Na 0.72041(6) 0.9748(2) 0.15326(10) 0.0178(3) Uani 1 1 d .
Cl Cl 0.5000 -0.04207(18) 0.2500 0.0231(3) Uani 1 2 d S
P1 P 0.34260(4) 0.51596(11) 0.00698(6) 0.0095(2) Uani 1 1 d .
P2 P 0.61835(4) 0.49533(10) 0.17058(6) 0.0094(2) Uani 1 1 d .
O1 O 0.54082(11) 0.4953(3) 0.14587(18) 0.0172(5) Uani 1 1 d .
O2 O 0.39210(10) 0.4536(4) -0.04873(16) 0.0150(4) Uani 1 1 d .
O3 O 0.34387(11) 0.2404(4) 0.29021(15) 0.0175(4) Uani 1 1 d .
O4 O 0.38174(9) 0.3705(3) 0.11603(14) 0.0138(4) Uani 1 1 d .
O5 O 0.34322(10) -0.1981(3) 0.02294(14) 0.0172(4) Uani 1 1 d .
O6 O 0.66454(10) 0.7125(4) 0.24348(15) 0.0169(4) Uani 1 1 d .
O7 O 0.73112(9) 0.5904(4) 0.07236(16) 0.0180(4) Uani 1 1 d .

loop_
_atom_site_aniso_label
_atom_site_aniso_U_11
_atom_site_aniso_U_22
_atom_site_aniso_U_33
_atom_site_aniso_U_23
_atom_site_aniso_U_13
_atom_site_aniso_U_12
Rb 0.0380(3) 0.0238(3) 0.0215(3) -0.00133(15) 0.0057(2) 0.00534(15)
Mn1 0.0121(3) 0.0124(3) 0.0109(3) -0.00045(13) 0.0069(2) -0.00033(12)
Mn2 0.0130(3) 0.0165(3) 0.0142(3) 0.000 0.0099(2) 0.000
Na 0.0163(6) 0.0179(6) 0.0192(6) -0.0013(4) 0.0086(5) 0.0015(4)
Cl 0.0248(5) 0.0145(4) 0.0253(5) 0.000 0.0087(4) 0.000
P1 0.0090(3) 0.0119(4) 0.0085(3) -0.0001(2) 0.0051(3) 0.0006(2)
P2 0.0094(4) 0.0117(4) 0.0092(4) 0.0006(2) 0.0062(3) 0.00053(19)
O1 0.0092(10) 0.0305(12) 0.0147(10) -0.0002(7) 0.0080(9) -0.0001(6)
O2 0.0151(9) 0.0211(9) 0.0127(9) 0.0045(7) 0.0099(8) 0.0052(7)
O3 0.0249(9) 0.0150(9) 0.0175(9) -0.0036(8) 0.0142(8) -0.0062(8)
O4 0.0152(8) 0.0162(9) 0.0113(8) 0.0031(7) 0.0076(7) -0.0003(7)
O5 0.0252(9) 0.0126(9) 0.0150(8) -0.0012(7) 0.0109(7) 0.0001(7)
O6 0.0204(9) 0.0148(9) 0.0192(9) -0.0036(7) 0.0126(8) -0.0033(7)
O7 0.0116(8) 0.0206(10) 0.0193(9) -0.0031(8) 0.0057(7) -0.0013(8)

loop_
_atom_type_symbol
_atom_type_description
_atom_type_scat_dispersion_real
_atom_type_scat_dispersion_imag
_atom_type_scat_source
O O 0.0106 0.0060 'International Tables Vol C Tables 4.2.6.8 and 6.1.1.4'
Na Na 0.0362 0.0249 'International Tables Vol C Tables 4.2.6.8 and 6.1.1.4'
P P 0.1023 0.0942 'International Tables Vol C Tables 4.2.6.8 and 6.1.1.4'
Cl Cl 0.1484 0.1585 'International Tables Vol C Tables 4.2.6.8 and 6.1.1.4'
Mn Mn 0.3368 0.7283 'International Tables Vol C Tables 4.2.6.8 and 6.1.1.4'
Rb Rb -0.9393 2.9676 'International Tables Vol C Tables 4.2.6.8 and 6.1.1.4'

loop_
_geom_angle_atom_site_label_1
_geom_angle_atom_site_label_2
_geom_angle_atom_site_label_3
_geom_angle
_geom_angle_site_symmetry_1
_geom_angle_site_symmetry_3
O2 Rb O2 180.00(7) 5_655 .
O2 Rb O1 123.27(6) 5_655 .
O2 Rb O1 56.73(6) . .
O2 Rb O1 56.73(6) 5_655 5_655
O2 Rb O1 123.27(6) . 5_655
O1 Rb O1 180.00(8) . 5_655
O2 Rb O1 44.76(5) 5_655 1_545
O2 Rb O1 135.24(5) . 1_545
O1 Rb O1 112.09(7) . 1_545
O1 Rb O1 67.91(7) 5_655 1_545
O2 Rb O1 135.24(5) 5_655 5_665
O2 Rb O1 44.76(5) . 5_665
O1 Rb O1 67.91(7) . 5_665
O1 Rb O1 112.09(7) 5_655 5_665
O1 Rb O1 180.00(4) 1_545 5_665
O2 Rb O3 78.34(5) 5_655 2_655
O2 Rb O3 101.66(5) . 2_655
O1 Rb O3 45.36(5) . 2_655
O1 Rb O3 134.64(5) 5_655 2_655
O1 Rb O3 85.34(5) 1_545 2_655
O1 Rb O3 94.66(5) 5_665 2_655
O2 Rb O3 101.66(5) 5_655 6
O2 Rb O3 78.34(5) . 6
O1 Rb O3 134.64(5) . 6
O1 Rb O3 45.36(5) 5_655 6
O1 Rb O3 94.66(5) 1_545 6
O1 Rb O3 85.34(5) 5_665 6
O3 Rb O3 180.00(11) 2_655 6
O2 Rb Cl 95.41(4) 5_655 .
O2 Rb Cl 84.59(4) . .
O1 Rb Cl 62.93(4) . .
O1 Rb Cl 117.07(4) 5_655 .
O1 Rb Cl 56.36(4) 1_545 .
O1 Rb Cl 123.64(4) 5_665 .
O3 Rb Cl 69.28(4) 2_655 .
O3 Rb Cl 110.72(4) 6 .
O2 Rb Cl 84.59(4) 5_655 5_655
O2 Rb Cl 95.41(4) . 5_655
O1 Rb Cl 117.07(4) . 5_655
O1 Rb Cl 62.93(4) 5_655 5_655
O1 Rb Cl 123.64(4) 1_545 5_655
O1 Rb Cl 56.36(4) 5_665 5_655
O3 Rb Cl 110.72(4) 2_655 5_655
O3 Rb Cl 69.28(4) 6 5_655
Cl Rb Cl 180.00(3) . 5_655
O2 Rb O2 103.98(5) 5_655 5_665
O2 Rb O2 76.02(5) . 5_665
O1 Rb O2 41.87(5) . 5_665
O1 Rb O2 138.13(5) 5_655 5_665
O1 Rb O2 127.44(5) 1_545 5_665
O1 Rb O2 52.56(5) 5_665 5_665
O3 Rb O2 42.76(4) 2_655 5_665
O3 Rb O2 137.24(4) 6 5_665
Cl Rb O2 100.30(4) . 5_665
Cl Rb O2 79.70(4) 5_655 5_665
O2 Rb O2 76.02(5) 5_655 1_545
O2 Rb O2 103.98(5) . 1_545
O1 Rb O2 138.13(5) . 1_545
O1 Rb O2 41.87(5) 5_655 1_545
O1 Rb O2 52.56(5) 1_545 1_545
O1 Rb O2 127.44(5) 5_665 1_545
O3 Rb O2 137.24(4) 2_655 1_545
O3 Rb O2 42.76(4) 6 1_545
Cl Rb O2 79.70(4) . 1_545
Cl Rb O2 100.30(4) 5_655 1_545
O2 Rb O2 180.0 5_665 1_545
O7 Mn1 O5 96.05(8) 3_445 .
O7 Mn1 O6 93.88(8) 3_445 2_645
O5 Mn1 O6 101.92(7) . 2_645
O7 Mn1 O3 84.02(8) 3_445 .
O5 Mn1 O3 178.72(7) . .
O6 Mn1 O3 79.35(7) 2_645 .
O7 Mn1 O4 99.07(7) 3_445 .
O5 Mn1 O4 94.20(7) . .
O6 Mn1 O4 158.13(7) 2_645 .
O3 Mn1 O4 84.53(7) . .
O7 Mn1 Na 71.12(6) 3_445 2_645
O5 Mn1 Na 140.74(5) . 2_645
O6 Mn1 Na 44.99(5) 2_645 2_645
O3 Mn1 Na 40.47(5) . 2_645
O4 Mn1 Na 123.93(5) . 2_645
O7 Mn1 Na 40.47(6) 3_445 3_445
O5 Mn1 Na 130.98(6) . 3_445
O6 Mn1 Na 102.30(6) 2_645 3_445
O3 Mn1 Na 48.59(6) . 3_445
O4 Mn1 Na 77.23(5) . 3_445
Na Mn1 Na 59.62(3) 2_645 3_445
O7 Mn1 Rb 131.37(6) 3_445 2_655
O5 Mn1 Rb 128.40(5) . 2_655
O6 Mn1 Rb 61.91(5) 2_645 2_655
O3 Mn1 Rb 52.02(5) . 2_655
O4 Mn1 Rb 96.46(5) . 2_655
Na Mn1 Rb 62.02(3) 2_645 2_655
Na Mn1 Rb 100.61(3) 3_445 2_655
O1 Mn2 O1 165.89(11) 2_655 .
O1 Mn2 O4 97.01(8) 2_655 2_655
O1 Mn2 O4 85.48(8) . 2_655
O1 Mn2 O4 85.48(8) 2_655 .
O1 Mn2 O4 97.01(8) . .
O4 Mn2 O4 159.74(9) 2_655 .
O1 Mn2 Cl 97.05(5) 2_655 .
O1 Mn2 Cl 97.05(5) . .
O4 Mn2 Cl 79.87(5) 2_655 .
O4 Mn2 Cl 79.87(5) . .
O1 Mn2 Cl 82.95(5) 2_655 1_565
O1 Mn2 Cl 82.95(5) . 1_565
O4 Mn2 Cl 100.13(5) 2_655 1_565
O4 Mn2 Cl 100.13(5) . 1_565
Cl Mn2 Cl 180.0 . 1_565
O1 Mn2 Rb 146.20(6) 2_655 .
O1 Mn2 Rb 46.11(5) . .
O4 Mn2 Rb 97.26(5) 2_655 .
O4 Mn2 Rb 71.11(5) . .
Cl Mn2 Rb 55.879(10) . .
Cl Mn2 Rb 124.121(10) 1_565 .
O1 Mn2 Rb 46.11(5) 2_655 2_655
O1 Mn2 Rb 146.20(6) . 2_655
O4 Mn2 Rb 71.11(5) 2_655 2_655
O4 Mn2 Rb 97.26(5) . 2_655
Cl Mn2 Rb 55.879(10) . 2_655
Cl Mn2 Rb 124.121(10) 1_565 2_655
Rb Mn2 Rb 111.76(2) . 2_655
O3 Na O7 150.77(9) 2_665 .
O3 Na O5 85.62(7) 2_665 5_665
O7 Na O5 93.95(8) . 5_665
O3 Na O6 94.34(8) 2_665 4_655
O7 Na O6 113.99(8) . 4_655
O5 Na O6 103.91(8) 5_665 4_655
O3 Na O6 70.43(7) 2_665 .
O7 Na O6 87.00(7) . .
O5 Na O6 126.86(8) 5_665 .
O6 Na O6 123.99(6) 4_655 .
O3 Na O3 124.51(6) 2_665 3
O7 Na O3 69.85(7) . 3
O5 Na O3 143.55(8) 5_665 3
O6 Na O3 58.44(7) 4_655 3
O6 Na O3 85.95(7) . 3
O3 Na P2 108.38(7) 2_665 4_655
O7 Na P2 94.50(6) . 4_655
O5 Na P2 129.20(7) 5_665 4_655
O6 Na P2 29.31(5) 4_655 4_655
O6 Na P2 103.56(6) . 4_655
O3 Na P2 29.56(4) 3 4_655
O3 Na P1 126.48(7) 2_665 5_665
O7 Na P1 25.86(5) . 5_665
O5 Na P1 81.69(6) 5_665 5_665
O6 Na P1 139.18(6) 4_655 5_665
O6 Na P1 76.68(5) . 5_665
O3 Na P1 92.94(6) 3 5_665
P2 Na P1 119.78(4) 4_655 5_665
O3 Na P1 68.57(5) 2_665 5_675
O7 Na P1 118.02(7) . 5_675
O5 Na P1 25.20(4) 5_665 5_675
O6 Na P1 86.50(6) 4_655 5_675
O6 Na P1 130.07(6) . 5_675
O3 Na P1 141.59(6) 3 5_675
P2 Na P1 115.44(4) 4_655 5_675
P1 Na P1 106.73(5) 5_665 5_675
O3 Na P2 85.53(6) 2_665 .
O7 Na P2 67.45(6) . .
O5 Na P2 111.70(6) 5_665 .
O6 Na P2 144.26(6) 4_655 .
O6 Na P2 24.31(4) . .
O3 Na P2 92.48(5) 3 .
P2 Na P2 117.78(4) 4_655 .
P1 Na P2 52.92(3) 5_665 .
P1 Na P2 125.76(4) 5_675 .
O3 Na Na 49.18(6) 2_665 4_655
O7 Na Na 156.17(8) . 4_655
O5 Na Na 102.77(5) 5_665 4_655
O6 Na Na 45.67(5) 4_655 4_655
O6 Na Na 96.15(7) . 4_655
O3 Na Na 86.77(7) 3 4_655
P2 Na Na 61.76(4) 4_655 4_655
P1 Na Na 172.82(6) 5_665 4_655
P1 Na Na 77.57(3) 5_675 4_655
P2 Na Na 119.91(5) . 4_655
O3 Na Na 103.70(7) 2_665 4_645
O7 Na Na 69.23(5) . 4_645
O5 Na Na 160.02(6) 5_665 4_645
O6 Na Na 93.11(7) 4_655 4_645
O6 Na Na 44.71(5) . 4_645
O3 Na Na 41.67(5) 3 4_645
P2 Na Na 65.11(4) 4_655 4_645
P1 Na Na 78.57(3) 5_665 4_645
P1 Na Na 172.18(5) 5_675 4_645
P2 Na Na 52.72(3) . 4_645
Na Na Na 96.59(6) 4_655 4_645
Mn2 Cl Mn2 180.0 . 1_545
Mn2 Cl Rb 86.358(16) . 2_655
Mn2 Cl Rb 93.642(16) 1_545 2_655
Mn2 Cl Rb 86.358(16) . .
Mn2 Cl Rb 93.642(16) 1_545 .
Rb Cl Rb 172.72(3) 2_655 .
O7 P1 O5 113.87(11) 5_665 1_565
O7 P1 O4 113.69(11) 5_665 .
O5 P1 O4 112.90(10) 1_565 .
O7 P1 O2 105.03(11) 5_665 .
O5 P1 O2 108.06(11) 1_565 .
O4 P1 O2 102.10(10) . .
O7 P1 Na 43.38(8) 5_665 5_665
O5 P1 Na 149.38(8) 1_565 5_665
O4 P1 Na 97.05(8) . 5_665
O2 P1 Na 69.78(8) . 5_665
O7 P1 Na 82.97(9) 5_665 5_675
O5 P1 Na 43.14(7) 1_565 5_675
O4 P1 Na 156.03(8) . 5_675
O2 P1 Na 89.11(8) . 5_675
Na P1 Na 106.73(5) 5_665 5_675
O1 P2 O3 113.99(11) . 2_655
O1 P2 O6 115.19(11) . .
O3 P2 O6 111.69(12) 2_655 .
O1 P2 O2 100.90(12) . 5_665
O3 P2 O2 107.37(10) 2_655 5_665
O6 P2 O2 106.51(10) . 5_665
O1 P2 Na 147.52(10) . 4_645
O3 P2 Na 59.96(8) 2_655 4_645
O6 P2 Na 52.86(8) . 4_645
O2 P2 Na 111.39(8) 5_665 4_645
O1 P2 Na 130.14(8) . .
O3 P2 Na 115.87(8) 2_655 .
O6 P2 Na 42.96(7) . .
O2 P2 Na 64.42(8) 5_665 .
Na P2 Na 65.52(3) 4_645 .
O1 P2 Rb 61.18(8) . .
O3 P2 Rb 70.79(8) 2_655 .
O6 P2 Rb 176.37(8) . .
O2 P2 Rb 74.79(8) 5_665 .
Na P2 Rb 130.08(3) 4_645 .
Na P2 Rb 138.88(3) . .
O1 P2 Rb 61.48(8) . 1_565
O3 P2 Rb 162.83(8) 2_655 1_565
O6 P2 Rb 84.17(8) . 1_565
O2 P2 Rb 59.96(7) 5_665 1_565
Na P2 Rb 133.49(3) 4_645 1_565
Na P2 Rb 70.85(3) . 1_565
Rb P2 Rb 93.70(3) . 1_565
P2 O1 Mn2 129.58(14) . .
P2 O1 Rb 94.05(9) . .
Mn2 O1 Rb 106.13(7) . .
P2 O1 Rb 94.00(9) . 1_565
Mn2 O1 Rb 118.47(8) . 1_565
Rb O1 Rb 112.09(7) . 1_565
P1 O2 P2 132.91(13) . 5_665
P1 O2 Rb 128.88(10) . .
P2 O2 Rb 93.55(8) 5_665 .
P1 O2 Rb 104.86(9) . 1_565
P2 O2 Rb 78.91(8) 5_665 1_565
Rb O2 Rb 103.98(5) . 1_565
P2 O3 Mn1 124.06(11) 2_655 .
P2 O3 Na 134.25(11) 2_655 2_645
Mn1 O3 Na 101.64(8) . 2_645
P2 O3 Na 90.48(10) 2_655 3_445
Mn1 O3 Na 92.83(8) . 3_445
Na O3 Na 89.15(7) 2_645 3_445
P2 O3 Rb 84.29(8) 2_655 2_655
Mn1 O3 Rb 97.10(7) . 2_655
Na O3 Rb 88.47(7) 2_645 2_655
Na O3 Rb 170.06(7) 3_445 2_655
P1 O4 Mn1 125.52(10) . .
P1 O4 Mn2 123.84(10) . .
Mn1 O4 Mn2 109.63(7) . .
P1 O5 Mn1 129.39(10) 1_545 .
P1 O5 Na 111.66(10) 1_545 5_665
Mn1 O5 Na 112.10(8) . 5_665
P1 O5 Rb 102.28(8) 1_545 .
Mn1 O5 Rb 108.05(7) . .
Na O5 Rb 81.56(6) 5_665 .
P2 O6 Mn1 138.36(11) . 2_665
P2 O6 Na 97.82(10) . 4_645
Mn1 O6 Na 111.04(8) 2_665 4_645
P2 O6 Na 112.73(10) . .
Mn1 O6 Na 97.28(8) 2_665 .
Na O6 Na 89.63(7) 4_645 .
P1 O7 Mn1 144.45(13) 5_665 3
P1 O7 Na 110.76(10) 5_665 .
Mn1 O7 Na 104.34(8) 3 .

loop_
_geom_bond_atom_site_label_1
_geom_bond_atom_site_label_2
_geom_bond_distance
_geom_bond_site_symmetry_2
Rb O2 3.1304(19) 5_655
Rb O2 3.1304(19) .
Rb O1 3.139(2) .
Rb O1 3.139(2) 5_655
Rb O1 3.179(2) 1_545
Rb O1 3.179(2) 5_665
Rb O3 3.391(2) 2_655
Rb O3 3.391(2) 6
Rb Cl 3.4704(7) .
Rb Cl 3.4704(7) 5_655
Rb O2 3.514(2) 5_665
Rb O2 3.514(2) 1_545
Mn1 O7 2.104(2) 3_445
Mn1 O5 2.1440(18) .
Mn1 O6 2.1724(18) 2_645
Mn1 O3 2.2085(19) .
Mn1 O4 2.2097(18) .
Mn1 Na 3.5219(14) 2_645
Mn1 Na 3.5374(13) 3_445
Mn1 Rb 4.2698(19) 2_655
Mn2 O1 2.028(2) 2_655
Mn2 O1 2.028(2) .
Mn2 O4 2.3023(19) 2_655
Mn2 O4 2.3023(19) .
Mn2 Cl 2.5672(12) .
Mn2 Cl 2.6733(12) 1_565
Mn2 Rb 4.1835(7) 2_655
Na O3 2.334(2) 2_665
Na O7 2.370(2) .
Na O5 2.431(2) 5_665
Na O6 2.469(2) 4_655
Na O6 2.510(2) .
Na O3 2.656(2) 3
Na P2 3.068(2) 4_655
Na P1 3.2264(14) 5_665
Na P1 3.3038(14) 5_675
Na P2 3.3974(13) .
Na Na 3.5097(17) 4_655
Na Na 3.5097(17) 4_645
Cl Mn2 2.6733(12) 1_545
Cl Rb 3.4704(7) 2_655
P1 O7 1.5050(19) 5_665
P1 O5 1.5137(18) 1_565
P1 O4 1.5226(18) .
P1 O2 1.610(2) .
P1 Na 3.2264(14) 5_665
P1 Na 3.3038(14) 5_675
P2 O1 1.501(2) .
P2 O3 1.5136(19) 2_655
P2 O6 1.5162(19) .
P2 O2 1.613(2) 5_665
P2 Na 3.0683(19) 4_645
P2 Rb 3.6094(11) 1_565
O1 Rb 3.179(2) 1_565
O2 P2 1.613(2) 5_665
O2 Rb 3.514(2) 1_565
O3 P2 1.5136(19) 2_655
O3 Na 2.334(2) 2_645
O3 Na 2.656(2) 3_445
O3 Rb 3.391(2) 2_655
O5 P1 1.5137(18) 1_545
O5 Na 2.431(2) 5_665
O6 Mn1 2.1724(18) 2_665
O6 Na 2.469(2) 4_645
O7 P1 1.5050(19) 5_665
O7 Mn1 2.104(2) 3
